data_7134984
loop_
_publ_author_name
'Yan, Qin-Yuan'
'Han, Song-De'
'Xu, Ting'
'Ji, Cui-Xian'
'Lv, Lin-Lin'
'Yao, Zhao-Quan'
'Zhao, Jiong-Peng'
'Liu, Fu-Chen'

_publ_section_title
;
 Organic ammonium modulated mixed-valence multiferroics exhibiting large
 spontaneous strain and exchange bias.
;
_journal_issue 84
_journal_name_full 'Chemical communications (Cambridge, England)'
_journal_page_first 16412
_journal_page_last 16415
_journal_paper_doi 10.1039/d5cc03844h
_journal_volume 61
_journal_year 2025
_chemical_formula_moiety 'C9 H9 Fe3 O18, C4 H14 N2'
_chemical_formula_sum 'C13 H23 Fe3 N2 O18'
_chemical_formula_weight 662.88
_space_group_crystal_system monoclinic
_space_group_IT_number 14
_space_group_name_Hall '-P 2yn'
_space_group_name_H-M_alt 'P 1 21/n 1'
_atom_sites_solution_hydrogens geom
_atom_sites_solution_primary dual
_audit_creation_date 2025-06-02
_audit_creation_method
;
Olex2 1.5-ac6-020
(compiled 2024.02.14 svn.r2f8d729c for Rigaku Oxford Diffraction, GUI svn.r6966)
;
_audit_update_record
;
2025-07-07 deposited with the CCDC.	2025-09-15 downloaded from the CCDC.
;
_cell_angle_alpha 90
_cell_angle_beta 102.558(6)
_cell_angle_gamma 90
_cell_formula_units_Z 4
_cell_length_a 14.2147(9)
_cell_length_b 8.3281(4)
_cell_length_c 21.3984(13)
_cell_measurement_reflns_used 10852
_cell_measurement_temperature 100.00(10)
_cell_measurement_theta_max 29.9240
_cell_measurement_theta_min 3.1780
_cell_volume 2472.6(3)
_computing_cell_refinement 'CrysAlisPro 1.171.43.144a (Rigaku OD, 2024)'
_computing_data_collection 'CrysAlisPro system (CCD 39.46e (release 04-06-2018))'
_computing_data_reduction 'CrysAlisPro 1.171.43.144a (Rigaku OD, 2024)'
_computing_molecular_graphics 'Olex2 1.5-ac6-020 (Dolomanov et al., 2009)'
_computing_publication_material 'Olex2 1.5-ac6-020 (Dolomanov et al., 2009)'
_computing_structure_refinement 'SHELXL 2019/3 (Sheldrick, 2015)'
_computing_structure_solution 'SHELXT 2018/2 (Sheldrick, 2018)'
_diffrn_ambient_environment N~2~
_diffrn_ambient_temperature 100.00(10)
_diffrn_detector 'Hybrid Pixel Array Detector'
_diffrn_detector_area_resol_mean 5.8140
_diffrn_measured_fraction_theta_full 0.998
_diffrn_measured_fraction_theta_max 0.909
_diffrn_measurement_details
;
List of Runs (angles in degrees, time in seconds):

  # Type    Start    End  Width  t~exp~   \w     \q     \k     \f   Frames
#--------------------------------------------------------------------------
  1  \w    -89.00 -60.00   0.50    1.92    --    0.00 -57.00 -60.00   58
  2  \w    -23.00   3.00   0.50    1.92    --    0.00 -57.00 -60.00   52
  3  \w    -47.00  -3.00   0.50    1.92    --    0.00 -37.00  90.00   88
  4  \w    -27.00  -1.00   0.50    1.92    --    0.00  57.00-150.00   52
  5  \w      1.00  87.00   0.50    1.92    --    0.00  57.00-150.00  172
  6  \w    -28.00   1.00   0.50    1.92    --    0.00  57.00 -60.00   58
  7  \w    -22.00  21.00   0.50    1.92    --    0.00  46.00 178.00   86
  8  \w     13.00  46.00   0.50    1.92    --    0.00  77.00 -60.00   66
;
_diffrn_measurement_device 'four-circle diffractometer'
_diffrn_measurement_device_type 'XtaLAB AFC12 (RINC): Kappa dual offset/far'
_diffrn_measurement_method '\w scans'
_diffrn_orient_matrix_type 'CrysAlisPro convention (1999,Acta A55,543-557)'
_diffrn_orient_matrix_UB_11 -0.0010595000
_diffrn_orient_matrix_UB_12 0.0843056000
_diffrn_orient_matrix_UB_13 -0.0047289000
_diffrn_orient_matrix_UB_21 0.0475920000
_diffrn_orient_matrix_UB_22 0.0059610000
_diffrn_orient_matrix_UB_23 0.0187444000
_diffrn_orient_matrix_UB_31 0.0186487000
_diffrn_orient_matrix_UB_32 -0.0103478000
_diffrn_orient_matrix_UB_33 -0.0279223000
_diffrn_radiation_monochromator mirror
_diffrn_radiation_probe x-ray
_diffrn_radiation_type 'Mo K\a'
_diffrn_radiation_wavelength 0.71073
_diffrn_reflns_av_R_equivalents 0.0623
_diffrn_reflns_av_unetI/netI 0.0485
_diffrn_reflns_Laue_measured_fraction_full 0.998
_diffrn_reflns_Laue_measured_fraction_max 0.909
_diffrn_reflns_limit_h_max 19
_diffrn_reflns_limit_h_min -18
_diffrn_reflns_limit_k_max 11
_diffrn_reflns_limit_k_min -11
_diffrn_reflns_limit_l_max 28
_diffrn_reflns_limit_l_min -29
_diffrn_reflns_number 27803
_diffrn_reflns_point_group_measured_fraction_full 0.998
_diffrn_reflns_point_group_measured_fraction_max 0.909
_diffrn_reflns_theta_full 25.242
_diffrn_reflns_theta_max 29.701
_diffrn_reflns_theta_min 3.117
_diffrn_source 'micro-focus sealed X-ray tube'
_diffrn_source_type 'Rigaku (Mo) X-ray Source'
_exptl_absorpt_coefficient_mu 1.821
_exptl_absorpt_correction_T_max 0.440
_exptl_absorpt_correction_T_min 0.238
_exptl_absorpt_correction_type analytical
_exptl_absorpt_process_details
;
CrysAlisPro 1.171.43.144a (Rigaku Oxford Diffraction, 2024)
Analytical numeric absorption correction using a multifaceted crystal
model based on expressions derived by R.C. Clark & J.S. Reid.
(Clark, R. C. & Reid, J. S. (1995). Acta Cryst. A51, 887-897)
Empirical absorption correction using spherical harmonics,
implemented in SCALE3 ABSPACK scaling algorithm.
;
_exptl_crystal_colour black
_exptl_crystal_colour_primary black
_exptl_crystal_density_diffrn 1.781
_exptl_crystal_description block
_exptl_crystal_F_000 1348
_exptl_crystal_size_max 0.7
_exptl_crystal_size_mid 0.55
_exptl_crystal_size_min 0.5
_refine_diff_density_max 0.872
_refine_diff_density_min -0.548
_refine_diff_density_rms 0.114
_refine_ls_extinction_coef 0.0046(3)
_refine_ls_extinction_expression Fc^*^=kFc[1+0.001xFc^2^\l^3^/sin(2\q)]^-1/4^
_refine_ls_extinction_method 'SHELXL-2019/2 (Sheldrick 2019)'
_refine_ls_goodness_of_fit_ref 1.093
_refine_ls_hydrogen_treatment constr
_refine_ls_matrix_type full
_refine_ls_number_parameters 328
_refine_ls_number_reflns 6376
_refine_ls_number_restraints 0
_refine_ls_restrained_S_all 1.093
_refine_ls_R_factor_all 0.0466
_refine_ls_R_factor_gt 0.0381
_refine_ls_shift/su_max 0.003
_refine_ls_shift/su_mean 0.000
_refine_ls_structure_factor_coef Fsqd
_refine_ls_weighting_details 'w=1/[\s^2^(Fo^2^)+(0.0442P)^2^+0.4278P] where P=(Fo^2^+2Fc^2^)/3'
_refine_ls_weighting_scheme calc
_refine_ls_wR_factor_gt 0.0939
_refine_ls_wR_factor_ref 0.0971
_reflns_Friedel_coverage 0.000
_reflns_number_gt 5438
_reflns_number_total 6376
_reflns_threshold_expression 'I > 2\s(I)'
_cod_data_source_file d5cc03844h2.cif
_cod_data_source_block 2LTP
_cod_depositor_comments 'Adding full bibliography for 7134983--7134988.cif.'
_cod_database_code 7134984
_shelx_shelxl_version_number 2019/3
_chemical_oxdiff_formula C13H23Fe3N2O18
_shelx_space_group_comment
;
The symmetry employed for this shelxl refinement is uniquely defined
by the following loop, which should always be used as a source of
symmetry information in preference to the above space-group names.
They are only intended as comments.
;
_shelx_estimated_absorpt_t_max 0.463
_shelx_estimated_absorpt_t_min 0.362
_olex2_refinement_description
;
1. Fixed Uiso
 At 1.2 times of:
  All C(H) groups, All C(H,H) groups, All N(H,H) groups
 At 1.5 times of:
  All C(H,H,H) groups
2.a Secondary CH2 refined with riding coordinates:
 N2(H2A,H2B), N1(H1A,H1B), C4(H4A,H4B), C3(H3A,H3B)
2.b Aromatic/amide H refined with riding coordinates:
 C7(H7), C11(H11), C12(H12), C9(H9), C13(H13), C14(H14), C10(H10), C1(H1),
 C8(H8)
2.c Idealised Me refined as rotating group:
 C2(H2C,H2D,H2E), C5(H5A,H5B,H5C)
;
_olex2_submission_special_instructions 'No special instructions were received'
_oxdiff_exptl_absorpt_empirical_details
;
Empirical correction (ABSPACK) includes:
- Absorption correction using spherical harmonics
- Frame scaling
;
_oxdiff_exptl_absorpt_empirical_full_max 2.666
_oxdiff_exptl_absorpt_empirical_full_min 0.574

loop_
_space_group_symop_operation_xyz
'x, y, z'
'-x+1/2, y+1/2, -z+1/2'
'-x, -y, -z'
'x-1/2, -y-1/2, z-1/2'

loop_
_atom_site_label
_atom_site_type_symbol
_atom_site_fract_x
_atom_site_fract_y
_atom_site_fract_z
_atom_site_U_iso_or_equiv
_atom_site_adp_type
_atom_site_occupancy
_atom_site_site_symmetry_order
_atom_site_calc_flag
_atom_site_refinement_flags_posn
_atom_site_refinement_flags_adp
_atom_site_refinement_flags_occupancy
_atom_site_disorder_assembly
_atom_site_disorder_group
Fe2 Fe 0.86251(2) 0.76448(3) 0.33728(2) 0.00444(9) Uani 1 1 d . . . . .
Fe3 Fe 0.75007(2) 0.26075(3) 0.50229(2) 0.00366(9) Uani 1 1 d . . . . .
Fe1 Fe 0.64078(2) 0.75363(3) 0.67112(2) 0.00443(9) Uani 1 1 d . . . . .
O11 O 0.86483(9) 0.36902(15) 0.55643(6) 0.0079(2) Uani 1 1 d . . . . .
O13 O 0.83796(9) 0.16434(15) 0.45055(6) 0.0078(2) Uani 1 1 d . . . . .
O17 O 0.63629(9) 0.15007(15) 0.44629(6) 0.0082(2) Uani 1 1 d . . . . .
O15 O 0.77181(9) 0.06304(15) 0.55800(6) 0.0084(3) Uani 1 1 d . . . . .
O3 O 0.72056(9) 1.16969(15) 0.77954(6) 0.0100(3) Uani 1 1 d . . . . .
O7 O 0.72548(9) 0.45454(15) 0.44588(6) 0.0086(3) Uani 1 1 d . . . . .
O6 O 0.66215(9) 0.35159(15) 0.55486(6) 0.0080(2) Uani 1 1 d . . . . .
O12 O 1.01631(9) 0.36582(15) 0.61200(6) 0.0098(3) Uani 1 1 d . . . . .
O10 O 0.76631(9) 0.38698(15) 0.20708(6) 0.0105(3) Uani 1 1 d . . . . .
O2 O 0.57561(9) 0.62898(15) 0.73639(6) 0.0108(3) Uani 1 1 d . . . . .
O4 O 0.63778(9) 0.97199(15) 0.72211(6) 0.0103(3) Uani 1 1 d . . . . .
O9 O 0.84361(9) 0.58534(15) 0.26598(6) 0.0112(3) Uani 1 1 d . . . . .
O1 O 0.45944(9) 0.60994(15) 0.79066(6) 0.0100(3) Uani 1 1 d . . . . .
O5 O 0.61728(9) 0.54464(15) 0.61390(6) 0.0102(3) Uani 1 1 d . . . . .
O14 O 0.89265(9) -0.03801(16) 0.40119(6) 0.0120(3) Uani 1 1 d . . . . .
O8 O 0.76840(9) 0.64804(15) 0.38687(6) 0.0113(3) Uani 1 1 d . . . . .
O18 O 0.49234(9) 0.14698(15) 0.38108(6) 0.0101(3) Uani 1 1 d . . . . .
O16 O 0.72790(9) -0.13472(15) 0.61451(6) 0.0108(3) Uani 1 1 d . . . . .
N2 N 0.55675(12) 0.3155(2) 0.83099(8) 0.0172(4) Uani 1 1 d . . . . .
H2A H 0.535241 0.418496 0.825473 0.021 Uiso 1 1 calc R U . . .
H2B H 0.618154 0.313258 0.824941 0.021 Uiso 1 1 calc R U . . .
N1 N 0.44597(12) 0.1595(2) 0.66529(8) 0.0177(4) Uani 1 1 d . . . . .
H1A H 0.385052 0.140278 0.670380 0.021 Uiso 1 1 calc R U . . .
H1B H 0.478586 0.064660 0.670180 0.021 Uiso 1 1 calc R U . . .
C7 C 0.71412(13) 1.0336(2) 0.75323(8) 0.0093(3) Uani 1 1 d . . . . .
H7 H 0.771710 0.972884 0.757309 0.011 Uiso 1 1 calc R U . . .
C11 C 0.77013(13) 0.5038(2) 0.24503(8) 0.0096(3) Uani 1 1 d . . . . .
H11 H 0.712889 0.531499 0.258601 0.011 Uiso 1 1 calc R U . . .
C12 C 0.83325(13) 0.0219(2) 0.42920(8) 0.0095(3) Uani 1 1 d . . . . .
H12 H 0.780912 -0.043160 0.435001 0.011 Uiso 1 1 calc R U . . .
C9 C 0.94435(12) 0.2986(2) 0.57898(8) 0.0091(3) Uani 1 1 d . . . . .
H9 H 0.949047 0.187478 0.570013 0.011 Uiso 1 1 calc R U . . .
C13 C 0.55730(12) 0.2165(2) 0.42030(8) 0.0083(3) Uani 1 1 d . . . . .
H13 H 0.547037 0.324694 0.431222 0.010 Uiso 1 1 calc R U . . .
C14 C 0.71013(13) -0.0101(2) 0.58202(8) 0.0086(3) Uani 1 1 d . . . . .
H14 H 0.646686 0.032468 0.574847 0.010 Uiso 1 1 calc R U . . .
C10 C 0.78724(13) 0.5277(2) 0.42173(8) 0.0096(3) Uani 1 1 d . . . . .
H10 H 0.851527 0.488469 0.430776 0.012 Uiso 1 1 calc R U . . .
C1 C 0.50669(12) 0.6862(2) 0.75654(8) 0.0095(4) Uani 1 1 d . . . . .
H1 H 0.488515 0.794094 0.745563 0.011 Uiso 1 1 calc R U . . .
C8 C 0.67207(13) 0.4890(2) 0.58125(8) 0.0097(3) Uani 1 1 d . . . . .
H8 H 0.724767 0.553499 0.575661 0.012 Uiso 1 1 calc R U . . .
C2 C 0.55716(16) 0.2637(2) 0.89818(11) 0.0193(4) Uani 1 1 d . . . . .
H2C H 0.582121 0.153883 0.904836 0.029 Uiso 1 1 calc R U . . .
H2D H 0.491320 0.267212 0.905194 0.029 Uiso 1 1 calc R U . . .
H2E H 0.598317 0.336139 0.928424 0.029 Uiso 1 1 calc R U . . .
C4 C 0.49429(15) 0.2740(2) 0.71516(10) 0.0180(4) Uani 1 1 d . . . . .
H4A H 0.460319 0.378505 0.708832 0.022 Uiso 1 1 calc R U . . .
H4B H 0.561406 0.291604 0.710712 0.022 Uiso 1 1 calc R U . . .
C5 C 0.44170(16) 0.2231(2) 0.59926(11) 0.0189(4) Uani 1 1 d . . . . .
H5A H 0.410867 0.143631 0.567594 0.028 Uiso 1 1 calc R U . . .
H5B H 0.507207 0.244510 0.593742 0.028 Uiso 1 1 calc R U . . .
H5C H 0.404253 0.322882 0.593245 0.028 Uiso 1 1 calc R U . . .
C3 C 0.49508(15) 0.2118(2) 0.78229(10) 0.0185(4) Uani 1 1 d . . . . .
H3A H 0.428541 0.210834 0.789370 0.022 Uiso 1 1 calc R U . . .
H3B H 0.519924 0.100411 0.786589 0.022 Uiso 1 1 calc R U . . .

loop_
_atom_site_aniso_label
_atom_site_aniso_U_11
_atom_site_aniso_U_22
_atom_site_aniso_U_33
_atom_site_aniso_U_23
_atom_site_aniso_U_13
_atom_site_aniso_U_12
Fe2 0.00597(14) 0.00270(13) 0.00451(14) 0.00028(8) 0.00081(9) 0.00012(8)
Fe3 0.00549(15) 0.00179(14) 0.00357(15) 0.00017(8) 0.00074(10) 0.00002(8)
Fe1 0.00627(14) 0.00237(13) 0.00470(14) 0.00016(8) 0.00131(9) 0.00008(8)
O11 0.0069(6) 0.0060(6) 0.0098(6) -0.0010(5) -0.0007(4) 0.0000(5)
O13 0.0096(6) 0.0061(6) 0.0085(6) -0.0026(5) 0.0037(4) 0.0007(5)
O17 0.0075(6) 0.0070(6) 0.0085(6) -0.0011(5) -0.0016(4) -0.0001(5)
O15 0.0104(6) 0.0059(6) 0.0092(6) 0.0041(5) 0.0027(4) 0.0003(5)
O3 0.0096(6) 0.0072(6) 0.0125(6) -0.0044(5) 0.0009(5) -0.0021(5)
O7 0.0100(6) 0.0063(6) 0.0096(6) 0.0040(5) 0.0021(5) 0.0006(5)
O6 0.0104(6) 0.0060(6) 0.0082(6) -0.0025(5) 0.0034(4) 0.0004(5)
O12 0.0088(6) 0.0068(6) 0.0118(6) -0.0004(5) -0.0019(5) -0.0001(5)
O10 0.0111(6) 0.0090(6) 0.0108(6) -0.0044(5) 0.0014(5) -0.0024(5)
O2 0.0124(6) 0.0088(6) 0.0133(6) 0.0009(5) 0.0073(5) 0.0004(5)
O4 0.0106(6) 0.0081(6) 0.0116(6) -0.0043(5) 0.0010(5) -0.0020(5)
O9 0.0112(6) 0.0097(6) 0.0123(6) -0.0054(5) 0.0021(5) -0.0029(5)
O1 0.0129(6) 0.0072(6) 0.0119(6) 0.0005(5) 0.0070(5) 0.0010(5)
O5 0.0128(6) 0.0073(6) 0.0115(6) -0.0042(5) 0.0046(5) -0.0001(5)
O14 0.0127(7) 0.0094(6) 0.0146(6) -0.0064(5) 0.0048(5) 0.0003(5)
O8 0.0141(7) 0.0086(6) 0.0125(6) 0.0064(5) 0.0055(5) 0.0002(5)
O18 0.0090(6) 0.0087(6) 0.0104(6) -0.0018(5) -0.0030(5) 0.0003(5)
O16 0.0131(6) 0.0083(6) 0.0124(6) 0.0064(5) 0.0059(5) 0.0013(5)
N2 0.0100(8) 0.0078(8) 0.0325(10) 0.0038(7) 0.0020(6) -0.0004(6)
N1 0.0165(8) 0.0074(8) 0.0334(10) -0.0041(7) 0.0145(7) -0.0010(6)
C7 0.0095(8) 0.0079(8) 0.0101(8) -0.0016(6) 0.0010(6) 0.0000(6)
C11 0.0087(8) 0.0100(8) 0.0100(8) -0.0017(7) 0.0019(6) -0.0006(6)
C12 0.0128(9) 0.0074(8) 0.0083(8) -0.0013(6) 0.0022(6) -0.0015(7)
C9 0.0109(9) 0.0067(8) 0.0088(9) -0.0007(6) 0.0002(6) 0.0013(6)
C13 0.0100(9) 0.0055(8) 0.0091(9) -0.0007(6) 0.0014(6) 0.0001(6)
C14 0.0094(8) 0.0066(8) 0.0102(8) 0.0004(6) 0.0028(6) 0.0017(6)
C10 0.0103(8) 0.0075(8) 0.0113(8) 0.0014(7) 0.0029(6) -0.0004(7)
C1 0.0128(9) 0.0062(8) 0.0105(8) 0.0012(6) 0.0048(6) 0.0008(6)
C8 0.0100(8) 0.0079(8) 0.0119(8) -0.0011(7) 0.0037(6) -0.0012(6)
C2 0.0161(10) 0.0127(9) 0.0293(11) 0.0031(8) 0.0058(8) 0.0002(7)
C4 0.0147(10) 0.0076(8) 0.0311(12) -0.0016(8) 0.0034(8) -0.0022(7)
C5 0.0200(11) 0.0093(9) 0.0301(11) -0.0021(8) 0.0114(8) -0.0019(8)
C3 0.0146(10) 0.0090(9) 0.0338(12) -0.0024(8) 0.0094(8) -0.0022(8)

loop_
_atom_type_symbol
_atom_type_description
_atom_type_scat_dispersion_real
_atom_type_scat_dispersion_imag
_atom_type_scat_source
C C 0.0033 0.0016 'International Tables Vol C Tables 4.2.6.8 and 6.1.1.4'
H H 0.0000 0.0000 'International Tables Vol C Tables 4.2.6.8 and 6.1.1.4'
N N 0.0061 0.0033 'International Tables Vol C Tables 4.2.6.8 and 6.1.1.4'
O O 0.0106 0.0060 'International Tables Vol C Tables 4.2.6.8 and 6.1.1.4'
Fe Fe 0.3463 0.8444 'International Tables Vol C Tables 4.2.6.8 and 6.1.1.4'

loop_
_exptl_crystal_face_index_h
_exptl_crystal_face_index_k
_exptl_crystal_face_index_l
_exptl_crystal_face_perp_dist
14 3 -24 0.2367
9 -3 -28 0.1942
7 -5 -27 0.1892
-10 2 28 0.4659
10 10 -1 0.3453
11 -1 -28 0.2058
-12 2 27 0.4694
2 -5 -27 0.2217
15 0 -25 0.2329
15 1 -24 0.2340
11 6 15 0.4636
-11 2 28 0.4537
5 7 -24 0.3069
6 -8 -22 0.1664
10 10 -12 0.3248
-14 0 -16 0.4471
2 12 -2 0.4790
9 8 -20 0.2733
5 -10 -16 0.2275
9 3 22 0.5572
-4 -3 -26 0.2457
-17 -3 -9 0.5496
7 -10 -11 0.2666
-19 3 2 0.6045
9 -2 23 0.5651

loop_
_geom_angle_atom_site_label_1
_geom_angle_atom_site_label_2
_geom_angle_atom_site_label_3
_geom_angle
_geom_angle_site_symmetry_1
_geom_angle_site_symmetry_3
_geom_angle_publ_flag
O12 Fe2 O10 174.55(5) 3_766 2_655 ?
O12 Fe2 O1 87.42(5) 3_766 4_675 ?
O10 Fe2 O1 97.84(5) 2_655 4_675 ?
O9 Fe2 O12 88.27(5) . 3_766 ?
O9 Fe2 O10 93.13(5) . 2_655 ?
O9 Fe2 O1 90.12(5) . 4_675 ?
O9 Fe2 O14 172.11(5) . 1_565 ?
O9 Fe2 O8 92.50(5) . . ?
O14 Fe2 O12 92.24(5) 1_565 3_766 ?
O14 Fe2 O10 87.10(5) 1_565 2_655 ?
O14 Fe2 O1 82.04(5) 1_565 4_675 ?
O8 Fe2 O12 92.33(5) . 3_766 ?
O8 Fe2 O10 82.35(5) . 2_655 ?
O8 Fe2 O1 177.36(5) . 4_675 ?
O8 Fe2 O14 95.34(5) . 1_565 ?
O11 Fe3 O13 88.44(5) . . ?
O11 Fe3 O17 178.67(5) . . ?
O11 Fe3 O15 91.43(5) . . ?
O11 Fe3 O7 89.96(5) . . ?
O11 Fe3 O6 91.97(5) . . ?
O13 Fe3 O17 90.25(5) . . ?
O13 Fe3 O15 88.04(5) . . ?
O17 Fe3 O15 88.74(5) . . ?
O7 Fe3 O13 92.18(5) . . ?
O7 Fe3 O17 89.88(5) . . ?
O7 Fe3 O15 178.60(5) . . ?
O7 Fe3 O6 89.18(5) . . ?
O6 Fe3 O13 178.59(5) . . ?
O6 Fe3 O17 89.35(5) . . ?
O6 Fe3 O15 90.60(5) . . ?
O3 Fe1 O18 175.48(5) 2_646 3_666 ?
O2 Fe1 O3 90.14(5) . 2_646 ?
O2 Fe1 O4 91.17(5) . . ?
O2 Fe1 O5 86.64(5) . . ?
O2 Fe1 O18 94.02(5) . 3_666 ?
O2 Fe1 O16 170.69(5) . 1_565 ?
O4 Fe1 O3 98.35(5) . 2_646 ?
O4 Fe1 O18 79.82(5) . 3_666 ?
O5 Fe1 O3 91.68(5) . 2_646 ?
O5 Fe1 O4 169.74(5) . . ?
O5 Fe1 O18 90.33(5) . 3_666 ?
O5 Fe1 O16 93.92(5) . 1_565 ?
O16 Fe1 O3 80.56(5) 1_565 2_646 ?
O16 Fe1 O4 89.86(5) 1_565 . ?
O16 Fe1 O18 95.27(5) 1_565 3_666 ?
C9 O11 Fe3 123.90(12) . . ?
C12 O13 Fe3 125.62(12) . . ?
C13 O17 Fe3 125.57(12) . . ?
C14 O15 Fe3 127.07(12) . . ?
C7 O3 Fe1 118.94(11) . 2_656 ?
C10 O7 Fe3 126.05(12) . . ?
C8 O6 Fe3 124.57(12) . . ?
C9 O12 Fe2 122.42(12) . 3_766 ?
C11 O10 Fe2 124.68(12) . 2_645 ?
C1 O2 Fe1 122.12(12) . . ?
C7 O4 Fe1 120.76(12) . . ?
C11 O9 Fe2 127.70(12) . . ?
C1 O1 Fe2 119.97(11) . 4_576 ?
C8 O5 Fe1 126.39(12) . . ?
C12 O14 Fe2 124.01(12) . 1_545 ?
C10 O8 Fe2 126.39(12) . . ?
C13 O18 Fe1 127.73(12) . 3_666 ?
C14 O16 Fe1 127.64(12) . 1_545 ?
H2A N2 H2B 107.8 . . ?
C2 N2 H2A 109.1 . . ?
C2 N2 H2B 109.1 . . ?
C3 N2 H2A 109.1 . . ?
C3 N2 H2B 109.1 . . ?
C3 N2 C2 112.63(16) . . ?
H1A N1 H1B 108.0 . . ?
C4 N1 H1A 109.3 . . ?
C4 N1 H1B 109.3 . . ?
C4 N1 C5 111.60(16) . . ?
C5 N1 H1A 109.3 . . ?
C5 N1 H1B 109.3 . . ?
O3 C7 H7 117.4 . . ?
O4 C7 O3 125.19(17) . . ?
O4 C7 H7 117.4 . . ?
O10 C11 H11 117.7 . . ?
O9 C11 O10 124.63(17) . . ?
O9 C11 H11 117.7 . . ?
O13 C12 H12 117.9 . . ?
O14 C12 O13 124.18(17) . . ?
O14 C12 H12 117.9 . . ?
O11 C9 H9 117.9 . . ?
O12 C9 O11 124.14(18) . . ?
O12 C9 H9 117.9 . . ?
O17 C13 H13 118.4 . . ?
O18 C13 O17 123.27(17) . . ?
O18 C13 H13 118.4 . . ?
O15 C14 H14 118.2 . . ?
O16 C14 O15 123.67(17) . . ?
O16 C14 H14 118.2 . . ?
O7 C10 H10 118.2 . . ?
O8 C10 O7 123.66(17) . . ?
O8 C10 H10 118.2 . . ?
O2 C1 O1 124.25(17) . . ?
O2 C1 H1 117.9 . . ?
O1 C1 H1 117.9 . . ?
O6 C8 H8 117.9 . . ?
O5 C8 O6 124.25(17) . . ?
O5 C8 H8 117.9 . . ?
N2 C2 H2C 109.5 . . ?
N2 C2 H2D 109.5 . . ?
N2 C2 H2E 109.5 . . ?
H2C C2 H2D 109.5 . . ?
H2C C2 H2E 109.5 . . ?
H2D C2 H2E 109.5 . . ?
N1 C4 H4A 109.3 . . ?
N1 C4 H4B 109.3 . . ?
N1 C4 C3 111.49(17) . . ?
H4A C4 H4B 108.0 . . ?
C3 C4 H4A 109.3 . . ?
C3 C4 H4B 109.3 . . ?
N1 C5 H5A 109.5 . . ?
N1 C5 H5B 109.5 . . ?
N1 C5 H5C 109.5 . . ?
H5A C5 H5B 109.5 . . ?
H5A C5 H5C 109.5 . . ?
H5B C5 H5C 109.5 . . ?
N2 C3 C4 110.26(17) . . ?
N2 C3 H3A 109.6 . . ?
N2 C3 H3B 109.6 . . ?
C4 C3 H3A 109.6 . . ?
C4 C3 H3B 109.6 . . ?
H3A C3 H3B 108.1 . . ?

loop_
_geom_bond_atom_site_label_1
_geom_bond_atom_site_label_2
_geom_bond_distance
_geom_bond_site_symmetry_2
_geom_bond_publ_flag
Fe2 O12 2.1236(12) 3_766 ?
Fe2 O10 2.1305(12) 2_655 ?
Fe2 O9 2.1089(12) . ?
Fe2 O1 2.1414(12) 4_675 ?
Fe2 O14 2.1225(12) 1_565 ?
Fe2 O8 2.1150(13) . ?
Fe3 O11 1.9986(12) . ?
Fe3 O13 2.0081(12) . ?
Fe3 O17 2.0146(12) . ?
Fe3 O15 2.0168(12) . ?
Fe3 O7 2.0001(12) . ?
Fe3 O6 2.0028(12) . ?
Fe1 O3 2.1409(12) 2_646 ?
Fe1 O2 2.1092(12) . ?
Fe1 O4 2.1259(12) . ?
Fe1 O5 2.1123(12) . ?
Fe1 O18 2.1433(12) 3_666 ?
Fe1 O16 2.1256(13) 1_565 ?
O11 C9 1.272(2) . ?
O13 C12 1.268(2) . ?
O17 C13 1.267(2) . ?
O15 C14 1.265(2) . ?
O3 C7 1.260(2) . ?
O7 C10 1.268(2) . ?
O6 C8 1.271(2) . ?
O12 C9 1.243(2) . ?
O10 C11 1.261(2) . ?
O2 C1 1.248(2) . ?
O4 C7 1.253(2) . ?
O9 C11 1.245(2) . ?
O1 C1 1.265(2) . ?
O5 C8 1.243(2) . ?
O14 C12 1.241(2) . ?
O8 C10 1.243(2) . ?
O18 C13 1.247(2) . ?
O16 C14 1.244(2) . ?
N2 H2A 0.9100 . ?
N2 H2B 0.9100 . ?
N2 C2 1.500(3) . ?
N2 C3 1.484(2) . ?
N1 H1A 0.9100 . ?
N1 H1B 0.9100 . ?
N1 C4 1.484(2) . ?
N1 C5 1.498(3) . ?
C7 H7 0.9500 . ?
C11 H11 0.9500 . ?
C12 H12 0.9500 . ?
C9 H9 0.9500 . ?
C13 H13 0.9500 . ?
C14 H14 0.9500 . ?
C10 H10 0.9500 . ?
C1 H1 0.9500 . ?
C8 H8 0.9500 . ?
C2 H2C 0.9800 . ?
C2 H2D 0.9800 . ?
C2 H2E 0.9800 . ?
C4 H4A 0.9900 . ?
C4 H4B 0.9900 . ?
C4 C3 1.525(3) . ?
C5 H5A 0.9800 . ?
C5 H5B 0.9800 . ?
C5 H5C 0.9800 . ?
C3 H3A 0.9900 . ?
C3 H3B 0.9900 . ?

loop_
_geom_hbond_atom_site_label_D
_geom_hbond_atom_site_label_H
_geom_hbond_atom_site_label_A
_geom_hbond_distance_DH
_geom_hbond_distance_HA
_geom_hbond_distance_DA
_geom_hbond_angle_DHA
_geom_hbond_site_symmetry_A
_geom_hbond_publ_flag
N2 H2A O1 0.91 1.98 2.855(2) 161.7 . yes
N2 H2B O3 0.91 2.26 3.037(2) 143.1 1_545 yes
N2 H2B O16 0.91 2.33 3.058(2) 137.0 2_656 yes
N1 H1A O10 0.91 2.02 2.909(2) 164.1 4_566 yes
N1 H1B O4 0.91 2.42 3.148(2) 137.0 1_545 yes
N1 H1B O18 0.91 2.16 2.940(2) 142.9 3_656 yes
C7 H7 O3 0.95 2.65 3.290(2) 124.7 2_646 yes
C9 H9 O14 0.95 2.53 3.135(2) 121.9 3_756 yes
C10 H10 O12 0.95 2.57 3.159(2) 120.7 3_766 yes
C1 H1 O9 0.95 2.42 3.039(2) 123.0 4_576 yes
C2 H2D O14 0.98 2.65 3.280(2) 122.5 4_566 yes
C5 H5C O8 0.98 2.59 3.247(3) 124.4 3_666 yes

loop_
_geom_torsion_atom_site_label_1
_geom_torsion_atom_site_label_2
_geom_torsion_atom_site_label_3
_geom_torsion_atom_site_label_4
_geom_torsion
_geom_torsion_site_symmetry_1
_geom_torsion_site_symmetry_2
_geom_torsion_site_symmetry_3
_geom_torsion_site_symmetry_4
_geom_torsion_publ_flag
Fe2 O12 C9 O11 168.24(13) 3_766 . . . ?
Fe2 O10 C11 O9 -172.56(13) 2_645 . . . ?
Fe2 O9 C11 O10 -172.31(12) . . . . ?
Fe2 O1 C1 O2 167.70(13) 4_576 . . . ?
Fe2 O14 C12 O13 -156.87(13) 1_545 . . . ?
Fe2 O8 C10 O7 -173.65(12) . . . . ?
Fe3 O11 C9 O12 179.06(13) . . . . ?
Fe3 O13 C12 O14 -174.71(12) . . . . ?
Fe3 O17 C13 O18 172.86(12) . . . . ?
Fe3 O15 C14 O16 177.76(12) . . . . ?
Fe3 O7 C10 O8 -179.99(12) . . . . ?
Fe3 O6 C8 O5 -179.90(12) . . . . ?
Fe1 O3 C7 O4 -178.76(13) 2_656 . . . ?
Fe1 O2 C1 O1 172.82(12) . . . . ?
Fe1 O4 C7 O3 172.61(13) . . . . ?
Fe1 O5 C8 O6 169.50(12) . . . . ?
Fe1 O18 C13 O17 -175.91(12) 3_666 . . . ?
Fe1 O16 C14 O15 168.12(12) 1_545 . . . ?
N1 C4 C3 N2 171.13(14) . . . . ?
C2 N2 C3 C4 177.74(17) . . . . ?
C5 N1 C4 C3 177.80(17) . . . . ?

loop_
_exptl_oxdiff_crystal_face_indexfrac_h
_exptl_oxdiff_crystal_face_indexfrac_k
_exptl_oxdiff_crystal_face_indexfrac_l
_exptl_oxdiff_crystal_face_x
_exptl_oxdiff_crystal_face_y
_exptl_oxdiff_crystal_face_z
13.8542 3.3174 -24.1032 0.3790 0.2273 0.8971
9.3334 -3.3116 -27.7379 -0.1579 -0.0955 0.9828
7.2350 -5.0703 -26.6918 -0.3089 -0.1862 0.9327
-10.4004 2.2480 27.9189 0.0685 0.0417 -0.9968
9.7387 10.2106 -0.6078 0.8534 0.5130 0.0929
10.6183 -0.5976 -28.3894 0.0726 -0.0304 0.9969
-11.6032 2.2120 27.1389 0.0704 -0.0303 -0.9971
1.5511 -4.6018 -27.4931 -0.2596 -0.4690 0.8442
14.8657 0.4539 -24.5604 0.1387 0.2498 0.9583
15.0242 0.5495 -24.3354 0.1455 0.2622 0.9540
10.9000 6.4917 15.0173 0.4647 0.8389 -0.2832
-10.7874 1.5716 28.0162 0.0114 0.0211 -0.9997
5.4652 7.2228 -23.5797 0.7146 -0.1388 0.6856
5.7752 -7.7248 -22.3640 -0.5516 -0.1904 0.8121
9.6241 9.7287 -11.6368 0.8650 0.2979 0.4037
-14.4300 0.3676 -15.6990 0.1205 -0.9788 0.1654
1.9274 11.6755 -2.0959 0.9922 0.1220 -0.0264
8.8907 7.9760 -20.1291 0.7582 0.0934 0.6453
5.4398 -9.8472 -15.6740 -0.7618 -0.0936 0.6410
9.3221 3.3311 21.6410 0.1686 0.8692 -0.4649
-4.2129 -3.1654 -26.2909 -0.1381 -0.7122 0.6883
-16.8779 -2.9488 -8.5244 -0.1904 -0.9806 -0.0462
7.1544 -10.4127 -10.9780 -0.8335 0.0726 0.5477
-18.9965 3.3312 1.9569 0.2917 -0.8475 -0.4434
9.1777 -2.0877 22.6548 -0.2929 0.8490 -0.4398
